data_4127426
loop_
_publ_author_name
'Barman, Suman K.'
'Jones, Jason R.'
'Sun, Chen'
'Hill, Ethan A.'
'Ziller, Joseph W.'
'Borovik, A. S.'

_publ_section_title
;
 Regulating the Basicity of Metal-Oxido Complexes with a Single Hydrogen
 Bond and Its Effect on C-H Bond Cleavage.
;
_journal_issue 28
_journal_name_full 'Journal of the American Chemical Society'
_journal_page_first 11142
_journal_page_last 11150
_journal_paper_doi 10.1021/jacs.9b03688
_journal_volume 141
_journal_year 2019
_chemical_formula_sum 'C57 H103 K4 Mn2 N17 O15'
_chemical_formula_weight 1532.84
_space_group_crystal_system triclinic
_space_group_IT_number 2
_space_group_name_Hall '-P 1'
_space_group_name_H-M_alt 'P -1'
_symmetry_space_group_name_Hall '-P 1'
_symmetry_space_group_name_H-M 'P -1'
_atom_sites_solution_hydrogens geom
_atom_sites_solution_primary dual
_atom_sites_solution_secondary difmap
_audit_creation_method SHELXL-2014/7
_cell_angle_alpha 99.7945(9)
_cell_angle_beta 105.6649(8)
_cell_angle_gamma 94.1267(9)
_cell_formula_units_Z 2
_cell_length_a 14.9408(10)
_cell_length_b 14.9961(10)
_cell_length_c 20.1209(13)
_cell_measurement_reflns_used 9990
_cell_measurement_temperature 88(2)
_cell_measurement_theta_max 28.48
_cell_measurement_theta_min 2.47
_cell_volume 4244.3(5)
_computing_cell_refinement 'Bruker SAINT 8.34a, 2013'
_computing_data_collection 'Bruker APEX2 2014.11-0, 2014'
_computing_data_reduction 'Bruker SAINT 8.34a, 2013'
_computing_molecular_graphics 'Bruker SHELXTL'
_computing_publication_material 'Bruker SHELXTL'
_computing_structure_refinement 'SHELXL-2014/7 (Sheldrick, 2014)'
_computing_structure_solution 'Bruker SHELXTL 2014/4'
_diffrn_ambient_temperature 88(2)
_diffrn_measured_fraction_theta_full 0.998
_diffrn_measured_fraction_theta_max 0.913
_diffrn_measurement_device_type 'Bruker SMART APEX II CCD'
_diffrn_measurement_method '\f and \w scans'
_diffrn_radiation_type MoK\a
_diffrn_radiation_wavelength 0.71073
_diffrn_reflns_av_R_equivalents 0.0359
_diffrn_reflns_av_unetI/netI 0.0536
_diffrn_reflns_Laue_measured_fraction_full 0.998
_diffrn_reflns_Laue_measured_fraction_max 0.913
_diffrn_reflns_limit_h_max 20
_diffrn_reflns_limit_h_min -20
_diffrn_reflns_limit_k_max 19
_diffrn_reflns_limit_k_min -20
_diffrn_reflns_limit_l_max 26
_diffrn_reflns_limit_l_min -26
_diffrn_reflns_number 52660
_diffrn_reflns_point_group_measured_fraction_full 0.998
_diffrn_reflns_point_group_measured_fraction_max 0.913
_diffrn_reflns_theta_full 25.500
_diffrn_reflns_theta_max 29.133
_diffrn_reflns_theta_min 1.519
_diffrn_source 'fine-focus sealed tube'
_exptl_absorpt_coefficient_mu 0.555
_exptl_absorpt_correction_T_max 0.7458
_exptl_absorpt_correction_T_min 0.6917
_exptl_absorpt_correction_type multi-scan
_exptl_absorpt_process_details 'Bruker SADABS 2014/5'
_exptl_crystal_colour green
_exptl_crystal_density_diffrn 1.199
_exptl_crystal_density_meas ?
_exptl_crystal_density_method not_measured
_exptl_crystal_description irregular
_exptl_crystal_F_000 1620
_exptl_crystal_size_max 0.409
_exptl_crystal_size_mid 0.345
_exptl_crystal_size_min 0.166
_refine_diff_density_max 1.964
_refine_diff_density_min -1.221
_refine_diff_density_rms 0.111
_refine_ls_extinction_method none
_refine_ls_goodness_of_fit_ref 1.035
_refine_ls_hydrogen_treatment constr
_refine_ls_matrix_type full
_refine_ls_number_parameters 816
_refine_ls_number_reflns 20897
_refine_ls_number_restraints 0
_refine_ls_restrained_S_all 1.035
_refine_ls_R_factor_all 0.1239
_refine_ls_R_factor_gt 0.0873
_refine_ls_shift/su_max 0.001
_refine_ls_shift/su_mean 0.000
_refine_ls_structure_factor_coef Fsqd
_refine_ls_weighting_details 'w=1/[\s^2^(Fo^2^)+(0.1348P)^2^+9.7536P] where P=(Fo^2^+2Fc^2^)/3'
_refine_ls_weighting_scheme calc
_refine_ls_wR_factor_gt 0.2389
_refine_ls_wR_factor_ref 0.2666
_reflns_Friedel_coverage 0.000
_reflns_number_gt 14060
_reflns_number_total 20897
_reflns_threshold_expression 'I > 2\s(I)'
_cod_data_source_file ja9b03688_si_002.cif
_cod_data_source_block asb503
_cod_depositor_comments
;
The following automatic conversions were performed:

'_exptl_crystal_density_meas' value 'not_measured' was changed to '?'
- the value is perceived as not measured.

Automatic conversion script
Id: cif_fix_values 4973 2017-02-22 13:04:09Z antanas 
;
_cod_database_code 4127426
_shelx_shelxl_version_number 2014/7
_shelx_space_group_comment
; 
The symmetry employed for this shelxl refinement is uniquely defined 
by the following loop, which should always be used as a source of 
symmetry information in preference to the above space-group names. 
They are only intended as comments. 
;
_shelx_estimated_absorpt_t_min 0.805
_shelx_estimated_absorpt_t_max 0.913
_exptl_absorpt_special_details
; 
Reflections not merged 
52666 Corrected reflections written to file asb503s.hkl 
Estimated minimum and maximum transmission:  0.6917  0.7458 
The ratio (0.9275) of these values is more reliable than their absolute values 
Additional spherical absorption correction applied with mu*r =  0.2000 
Lambda/2 correction factor = 0.00150 
;

loop_
_space_group_symop_operation_xyz
'x, y, z'
'-x, -y, -z'

loop_
_atom_site_label
_atom_site_type_symbol
_atom_site_fract_x
_atom_site_fract_y
_atom_site_fract_z
_atom_site_U_iso_or_equiv
_atom_site_adp_type
_atom_site_occupancy
_atom_site_site_symmetry_order
_atom_site_calc_flag
_atom_site_refinement_flags_posn
_atom_site_refinement_flags_adp
Mn1 Mn 0.97712(4) 0.70503(4) 0.76643(3) 0.02553(15) Uani 1 1 d . .
Mn2 Mn 0.52086(4) 0.77790(4) 0.73977(3) 0.02898(16) Uani 1 1 d . .
K1 K 1.30203(7) 0.72773(8) 0.62709(6) 0.0491(3) Uani 1 1 d . .
K2 K 0.63534(8) 0.50799(9) 0.51554(5) 0.0513(3) Uani 1 1 d . .
K3 K 0.87075(7) 1.01695(7) 0.95132(5) 0.0412(3) Uani 1 1 d . .
K4 K 0.18187(6) 0.75954(6) 0.89054(5) 0.0359(2) Uani 1 1 d . .
O1 O 1.0061(2) 0.62323(19) 0.82017(15) 0.0327(6) Uani 1 1 d . .
O2 O 1.2178(2) 0.6355(2) 0.6984(2) 0.0496(9) Uani 1 1 d . .
O3 O 1.3783(5) 0.3230(5) 0.8722(5) 0.148(3) Uani 1 1 d . .
O4 O 0.9760(2) 0.8899(2) 0.95281(14) 0.0343(7) Uani 1 1 d . .
O5 O 0.7369(2) 0.5253(2) 0.64128(17) 0.0422(8) Uani 1 1 d . .
O6 O 0.4623(2) 0.8562(2) 0.69272(17) 0.0421(7) Uani 1 1 d . .
O7 O 0.3338(2) 0.8221(3) 0.8676(2) 0.0535(10) Uani 1 1 d . .
O8 O 0.0978(5) 1.1413(4) 0.7346(4) 0.113(2) Uani 1 1 d . .
O9 O 0.7666(2) 0.9704(2) 0.82520(17) 0.0410(7) Uani 1 1 d . .
O10 O 0.5149(3) 0.6139(2) 0.54511(16) 0.0482(9) Uani 1 1 d . .
O11 O 0.7456(2) 1.0822(2) 1.00968(18) 0.0466(8) Uani 1 1 d . .
O12 O 1.2122(5) 0.5991(6) 0.5121(3) 0.140(3) Uani 1 1 d . .
O14 O 1.2018(8) 0.8299(7) 0.5548(6) 0.243(5) Uani 1 1 d . .
O15 O 0.2549(8) 0.6891(7) 0.9903(6) 0.243(5) Uani 1 1 d . .
N1 N 0.9503(2) 0.8041(2) 0.70409(17) 0.0308(7) Uani 1 1 d . .
N2 N 1.0910(2) 0.6970(3) 0.72519(18) 0.0342(8) Uani 1 1 d . .
N3 N 0.9922(2) 0.8179(2) 0.84669(17) 0.0278(7) Uani 1 1 d . .
N4 N 0.8485(2) 0.6467(2) 0.70244(17) 0.0299(7) Uani 1 1 d . .
N5 N 1.1537(3) 0.5856(3) 0.7799(2) 0.0435(9) Uani 1 1 d . .
H1 H 1.1087 0.5932 0.8001 0.052 Uiso 1 1 calc R U
N6 N 1.0017(3) 0.7407(2) 0.93667(18) 0.0396(9) Uani 1 1 d . .
H6 H 1.0278 0.7005 0.9132 0.048 Uiso 1 1 calc R U
N7 N 0.8440(3) 0.5139(3) 0.7445(2) 0.0495(11) Uani 1 1 d . .
H7 H 0.8892 0.5437 0.7811 0.059 Uiso 1 1 calc R U
N8 N 0.5816(3) 0.6789(2) 0.79329(17) 0.0306(7) Uani 1 1 d . .
N9 N 0.4431(3) 0.7790(3) 0.8109(2) 0.0378(8) Uani 1 1 d . .
N10 N 0.6550(2) 0.8443(2) 0.78143(17) 0.0279(7) Uani 1 1 d . .
N11 N 0.4981(3) 0.6700(2) 0.65438(17) 0.0337(8) Uani 1 1 d . .
N12 N 0.3525(3) 0.8868(3) 0.7744(2) 0.0479(10) Uani 1 1 d . .
H12 H 0.3816 0.8828 0.7416 0.057 Uiso 1 1 calc R U
N13 N 0.6194(3) 0.9838(3) 0.7574(2) 0.0442(10) Uani 1 1 d . .
H13 H 0.5606 0.9589 0.7432 0.053 Uiso 1 1 calc R U
N14 N 0.4671(3) 0.7541(3) 0.5680(2) 0.0464(10) Uani 1 1 d . .
H14 H 0.4359 0.7859 0.5930 0.056 Uiso 1 1 calc R U
N15 N 0.5938(3) 1.0302(3) 0.9500(2) 0.0418(9) Uani 1 1 d . .
N16 N 1.0555(4) 0.5685(4) 0.4448(3) 0.0721(15) Uiso 1 1 d . .
C1 C 0.9945(3) 0.7811(3) 0.6467(2) 0.0399(10) Uani 1 1 d . .
H1A H 0.9979 0.8339 0.6236 0.048 Uiso 1 1 calc R U
H1B H 0.9555 0.7292 0.6110 0.048 Uiso 1 1 calc R U
C2 C 1.0921(3) 0.7561(3) 0.6749(2) 0.0384(10) Uani 1 1 d . .
H2A H 1.1133 0.7242 0.6357 0.046 Uiso 1 1 calc R U
H2B H 1.1364 0.8120 0.6982 0.046 Uiso 1 1 calc R U
C3 C 0.9933(3) 0.8937(3) 0.7495(2) 0.0388(10) Uani 1 1 d . .
H3A H 0.9667 0.9429 0.7264 0.047 Uiso 1 1 calc R U
H3B H 1.0616 0.9006 0.7556 0.047 Uiso 1 1 calc R U
C4 C 0.9760(3) 0.9028(3) 0.8217(2) 0.0329(9) Uani 1 1 d . .
H4A H 1.0189 0.9543 0.8552 0.039 Uiso 1 1 calc R U
H4B H 0.9107 0.9150 0.8180 0.039 Uiso 1 1 calc R U
C5 C 0.8464(3) 0.7982(3) 0.6767(2) 0.0376(10) Uani 1 1 d . .
H5A H 0.8300 0.8316 0.6376 0.045 Uiso 1 1 calc R U
H5B H 0.8210 0.8272 0.7145 0.045 Uiso 1 1 calc R U
C6 C 0.8028(3) 0.6992(3) 0.6508(2) 0.0330(9) Uani 1 1 d . .
H6A H 0.7347 0.6945 0.6456 0.040 Uiso 1 1 calc R U
H6B H 0.8119 0.6753 0.6044 0.040 Uiso 1 1 calc R U
C7 C 1.1581(3) 0.6394(3) 0.7319(2) 0.0385(10) Uani 1 1 d . .
C8 C 1.2119(4) 0.5200(3) 0.8008(3) 0.0504(13) Uani 1 1 d . .
C9 C 1.2940(4) 0.5054(4) 0.7813(4) 0.0639(17) Uani 1 1 d . .
H9 H 1.3134 0.5414 0.7520 0.077 Uiso 1 1 calc R U
C10 C 1.3457(5) 0.4396(5) 0.8043(5) 0.091(3) Uani 1 1 d . .
H10 H 1.4007 0.4297 0.7904 0.109 Uiso 1 1 calc R U
C11 C 1.3192(5) 0.3868(5) 0.8478(6) 0.099(3) Uani 1 1 d . .
C12 C 1.2389(5) 0.4007(5) 0.8692(5) 0.083(2) Uani 1 1 d . .
H12A H 1.2212 0.3659 0.8999 0.100 Uiso 1 1 calc R U
C13 C 1.1858(4) 0.4667(4) 0.8444(4) 0.0641(16) Uani 1 1 d . .
H13A H 1.1301 0.4757 0.8574 0.077 Uiso 1 1 calc R U
C14 C 1.3503(9) 0.2646(8) 0.9108(13) 0.265(13) Uani 1 1 d . .
H14A H 1.4052 0.2534 0.9466 0.397 Uiso 1 1 calc R U
H14B H 1.3198 0.2068 0.8794 0.397 Uiso 1 1 calc R U
H14C H 1.3062 0.2922 0.9338 0.397 Uiso 1 1 calc R U
C15 C 0.9875(3) 0.8197(3) 0.9131(2) 0.0293(8) Uani 1 1 d . .
C16 C 0.9774(4) 0.7164(4) 0.9980(2) 0.0453(12) Uani 1 1 d . .
C17 C 0.9961(6) 0.6194(4) 0.9989(3) 0.073(2) Uani 1 1 d . .
H17A H 0.9570 0.5798 0.9552 0.110 Uiso 1 1 calc R U
H17B H 0.9811 0.6004 1.0392 0.110 Uiso 1 1 calc R U
H17C H 1.0623 0.6149 1.0026 0.110 Uiso 1 1 calc R U
C18 C 0.8733(4) 0.7274(6) 0.9921(3) 0.080(2) Uani 1 1 d . .
H18A H 0.8617 0.7892 0.9854 0.120 Uiso 1 1 calc R U
H18B H 0.8596 0.7172 1.0354 0.120 Uiso 1 1 calc R U
H18C H 0.8329 0.6828 0.9519 0.120 Uiso 1 1 calc R U
C19 C 1.0382(4) 0.7770(4) 1.0664(2) 0.0458(11) Uani 1 1 d . .
H19A H 1.1040 0.7804 1.0665 0.069 Uiso 1 1 calc R U
H19B H 1.0308 0.7511 1.1065 0.069 Uiso 1 1 calc R U
H19C H 1.0189 0.8383 1.0702 0.069 Uiso 1 1 calc R U
C20 C 0.8066(3) 0.5604(3) 0.6933(2) 0.0330(9) Uani 1 1 d . .
C21 C 0.8149(4) 0.4177(3) 0.7438(3) 0.0468(12) Uani 1 1 d . .
C22 C 0.7128(4) 0.4038(4) 0.7431(3) 0.0534(13) Uani 1 1 d . .
H22A H 0.7052 0.4399 0.7863 0.080 Uiso 1 1 calc R U
H22B H 0.6939 0.3391 0.7406 0.080 Uiso 1 1 calc R U
H22C H 0.6736 0.4236 0.7021 0.080 Uiso 1 1 calc R U
C23 C 0.8312(5) 0.3537(4) 0.6805(4) 0.0655(16) Uani 1 1 d . .
H23A H 0.7942 0.3688 0.6366 0.098 Uiso 1 1 calc R U
H23B H 0.8120 0.2903 0.6818 0.098 Uiso 1 1 calc R U
H23C H 0.8978 0.3615 0.6830 0.098 Uiso 1 1 calc R U
C24 C 0.8769(4) 0.3981(4) 0.8125(4) 0.0686(19) Uani 1 1 d . .
H24A H 0.9428 0.4072 0.8132 0.103 Uiso 1 1 calc R U
H24B H 0.8603 0.3349 0.8158 0.103 Uiso 1 1 calc R U
H24C H 0.8673 0.4396 0.8525 0.103 Uiso 1 1 calc R U
C25 C 0.5663(4) 0.6938(3) 0.8640(2) 0.0387(10) Uani 1 1 d . .
H25A H 0.6120 0.7447 0.8957 0.046 Uiso 1 1 calc R U
H25B H 0.5765 0.6382 0.8841 0.046 Uiso 1 1 calc R U
C26 C 0.4675(4) 0.7158(3) 0.8590(3) 0.0442(11) Uani 1 1 d . .
H26A H 0.4229 0.6591 0.8416 0.053 Uiso 1 1 calc R U
H26B H 0.4635 0.7439 0.9062 0.053 Uiso 1 1 calc R U
C27 C 0.6828(3) 0.6914(3) 0.7980(2) 0.0345(9) Uani 1 1 d . .
H27A H 0.6916 0.6679 0.7514 0.041 Uiso 1 1 calc R U
H27B H 0.7175 0.6564 0.8319 0.041 Uiso 1 1 calc R U
C28 C 0.7216(3) 0.7923(3) 0.8218(2) 0.0332(9) Uani 1 1 d . .
H28A H 0.7295 0.8120 0.8728 0.040 Uiso 1 1 calc R U
H28B H 0.7834 0.8026 0.8133 0.040 Uiso 1 1 calc R U
C29 C 0.5334(4) 0.5888(3) 0.7504(2) 0.0388(10) Uani 1 1 d . .
H29A H 0.4694 0.5793 0.7552 0.047 Uiso 1 1 calc R U
H29B H 0.5681 0.5396 0.7678 0.047 Uiso 1 1 calc R U
C30 C 0.5280(3) 0.5845(3) 0.6735(2) 0.0377(10) Uani 1 1 d . .
H30A H 0.5901 0.5765 0.6662 0.045 Uiso 1 1 calc R U
H30B H 0.4826 0.5322 0.6437 0.045 Uiso 1 1 calc R U
C31 C 0.3742(3) 0.8281(3) 0.8210(3) 0.0432(11) Uani 1 1 d . .
C32 C 0.2900(4) 0.9512(4) 0.7734(4) 0.0604(16) Uani 1 1 d . .
C33 C 0.2538(3) 0.9846(4) 0.8278(4) 0.0681(19) Uani 1 1 d . .
H33 H 0.2710 0.9644 0.8712 0.082 Uiso 1 1 calc R U
C34 C 0.1881(4) 1.0524(4) 0.8161(5) 0.079(2) Uani 1 1 d . .
H34 H 0.1624 1.0787 0.8522 0.095 Uiso 1 1 calc R U
C35 C 0.1646(5) 1.0768(5) 0.7502(5) 0.079(2) Uani 1 1 d . .
C36 C 0.2011(6) 1.0486(6) 0.6983(5) 0.093(2) Uani 1 1 d . .
H36 H 0.1856 1.0711 0.6558 0.111 Uiso 1 1 calc R U
C37 C 0.2630(5) 0.9848(5) 0.7094(5) 0.078(2) Uani 1 1 d . .
H37 H 0.2890 0.9621 0.6726 0.093 Uiso 1 1 calc R U
C38 C 0.0620(7) 1.1703(5) 0.7893(5) 0.114(4) Uani 1 1 d . .
H38A H 0.0262 1.2212 0.7794 0.171 Uiso 1 1 calc R U
H38B H 0.1134 1.1905 0.8327 0.171 Uiso 1 1 calc R U
H38C H 0.0207 1.1200 0.7948 0.171 Uiso 1 1 calc R U
C39 C 0.6855(3) 0.9334(3) 0.7893(2) 0.0330(9) Uani 1 1 d . .
C40 C 0.6389(4) 1.0756(3) 0.7450(3) 0.0497(13) Uani 1 1 d . .
C41 C 0.7060(6) 1.0774(5) 0.7025(4) 0.083(2) Uani 1 1 d . .
H41A H 0.7675 1.0662 0.7302 0.125 Uiso 1 1 calc R U
H41B H 0.7113 1.1372 0.6895 0.125 Uiso 1 1 calc R U
H41C H 0.6834 1.0299 0.6597 0.125 Uiso 1 1 calc R U
C42 C 0.6749(5) 1.1448(3) 0.8136(3) 0.0588(15) Uani 1 1 d . .
H42A H 0.6284 1.1448 0.8399 0.088 Uiso 1 1 calc R U
H42B H 0.6859 1.2056 0.8034 0.088 Uiso 1 1 calc R U
H42C H 0.7337 1.1286 0.8418 0.088 Uiso 1 1 calc R U
C43 C 0.5436(5) 1.0999(4) 0.7033(4) 0.0712(19) Uani 1 1 d . .
H43A H 0.5177 1.0541 0.6599 0.107 Uiso 1 1 calc R U
H43B H 0.5527 1.1601 0.6916 0.107 Uiso 1 1 calc R U
H43C H 0.5000 1.1009 0.7321 0.107 Uiso 1 1 calc R U
C44 C 0.4966(3) 0.6762(3) 0.5875(2) 0.0393(11) Uani 1 1 d . .
C45 C 0.4842(5) 0.7888(4) 0.5079(3) 0.070(2) Uani 1 1 d . .
C46 C 0.4418(7) 0.8806(5) 0.5094(3) 0.100(3) Uani 1 1 d . .
H46A H 0.3740 0.8690 0.5019 0.151 Uiso 1 1 calc R U
H46B H 0.4539 0.9096 0.4720 0.151 Uiso 1 1 calc R U
H46C H 0.4707 0.9210 0.5552 0.151 Uiso 1 1 calc R U
C47 C 0.4306(8) 0.7248(5) 0.4388(3) 0.112(4) Uani 1 1 d . .
H47A H 0.4575 0.6671 0.4355 0.168 Uiso 1 1 calc R U
H47B H 0.4354 0.7531 0.3992 0.168 Uiso 1 1 calc R U
H47C H 0.3646 0.7132 0.4372 0.168 Uiso 1 1 calc R U
C48 C 0.5865(6) 0.8067(6) 0.5168(4) 0.103(3) Uani 1 1 d . .
H48A H 0.6171 0.8459 0.5629 0.154 Uiso 1 1 calc R U
H48B H 0.5965 0.8371 0.4796 0.154 Uiso 1 1 calc R U
H48C H 0.6131 0.7488 0.5140 0.154 Uiso 1 1 calc R U
C49 C 0.6644(3) 1.0944(3) 0.9826(3) 0.0423(11) Uani 1 1 d . .
H49 H 0.6514 1.1558 0.9855 0.051 Uiso 1 1 calc R U
C50 C 0.5036(4) 1.0495(4) 0.9118(3) 0.0590(15) Uani 1 1 d . .
H50A H 0.5017 1.1156 0.9201 0.088 Uiso 1 1 calc R U
H50B H 0.4548 1.0200 0.9279 0.088 Uiso 1 1 calc R U
H50C H 0.4926 1.0261 0.8614 0.088 Uiso 1 1 calc R U
C51 C 0.6078(4) 0.9342(3) 0.9430(3) 0.0523(13) Uani 1 1 d . .
H51A H 0.6149 0.9117 0.8963 0.078 Uiso 1 1 calc R U
H51B H 0.5535 0.8990 0.9488 0.078 Uiso 1 1 calc R U
H51C H 0.6643 0.9274 0.9792 0.078 Uiso 1 1 calc R U
C52 C 1.1472(7) 0.5512(7) 0.4653(5) 0.102(3) Uiso 1 1 d . .
H52 H 1.1620 0.4969 0.4408 0.122 Uiso 1 1 calc R U
C53 C 0.9977(7) 0.4978(6) 0.3898(5) 0.103(3) Uiso 1 1 d . .
H53A H 1.0343 0.4479 0.3806 0.154 Uiso 1 1 calc R U
H53B H 0.9749 0.5222 0.3470 0.154 Uiso 1 1 calc R U
H53C H 0.9442 0.4749 0.4043 0.154 Uiso 1 1 calc R U
C54 C 1.0178(9) 0.6461(9) 0.4718(7) 0.150(5) Uiso 1 1 d . .
H54A H 0.9877 0.6756 0.4331 0.226 Uiso 1 1 calc R U
H54B H 1.0683 0.6891 0.5062 0.226 Uiso 1 1 calc R U
H54C H 0.9715 0.6272 0.4947 0.226 Uiso 1 1 calc R U
O13 O 0.7223(8) 0.5997(7) 0.4476(7) 0.247(6) Uiso 1 1 d G .
C55 C 0.7541(7) 0.6113(6) 0.3996(6) 0.260(10) Uiso 1 1 d G .
H55 H 0.7540 0.5588 0.3657 0.312 Uiso 1 1 calc R U
N17 N 0.7899(6) 0.6928(6) 0.3901(5) 0.250(7) Uiso 1 1 d G .
C56 C 0.7927(12) 0.7765(6) 0.4395(8) 0.258(10) Uiso 1 1 d G .
H56A H 0.7441 0.8120 0.4181 0.386 Uiso 1 1 calc R U
H56B H 0.8543 0.8123 0.4515 0.386 Uiso 1 1 calc R U
H56C H 0.7814 0.7615 0.4824 0.386 Uiso 1 1 calc R U
C57 C 0.8262(10) 0.6995(10) 0.3310(7) 0.208(7) Uiso 1 1 d G .
H57A H 0.8904 0.7307 0.3483 0.312 Uiso 1 1 calc R U
H57B H 0.7867 0.7342 0.3001 0.312 Uiso 1 1 calc R U
H57C H 0.8259 0.6382 0.3045 0.312 Uiso 1 1 calc R U

loop_
_atom_site_aniso_label
_atom_site_aniso_U_11
_atom_site_aniso_U_22
_atom_site_aniso_U_33
_atom_site_aniso_U_23
_atom_site_aniso_U_13
_atom_site_aniso_U_12
Mn1 0.0243(3) 0.0277(3) 0.0216(3) 0.0001(2) 0.0060(2) -0.0018(2)
Mn2 0.0268(3) 0.0314(3) 0.0247(3) 0.0022(2) 0.0048(2) -0.0049(2)
K1 0.0360(5) 0.0591(7) 0.0420(6) 0.0012(5) 0.0046(4) -0.0138(5)
K2 0.0440(6) 0.0711(8) 0.0260(5) -0.0048(5) 0.0049(4) -0.0203(5)
K3 0.0301(5) 0.0437(6) 0.0384(5) -0.0118(4) 0.0036(4) 0.0032(4)
K4 0.0254(4) 0.0361(5) 0.0365(5) -0.0038(4) 0.0007(4) -0.0020(4)
O1 0.0317(15) 0.0318(15) 0.0303(14) 0.0038(12) 0.0039(12) 0.0017(12)
O2 0.0390(18) 0.051(2) 0.059(2) -0.0055(17) 0.0263(16) 0.0001(15)
O3 0.096(5) 0.108(5) 0.291(11) 0.118(6) 0.080(6) 0.058(4)
O4 0.0362(16) 0.0358(16) 0.0244(14) -0.0037(12) 0.0048(12) 0.0011(12)
O5 0.0358(17) 0.0414(18) 0.0376(17) 0.0069(14) -0.0043(13) -0.0121(14)
O6 0.0352(17) 0.0451(18) 0.0405(17) 0.0112(14) 0.0018(13) -0.0024(14)
O7 0.0408(19) 0.058(2) 0.056(2) -0.0162(17) 0.0245(17) -0.0106(16)
O8 0.136(5) 0.106(4) 0.140(5) 0.050(4) 0.090(5) 0.047(4)
O9 0.0336(16) 0.0377(17) 0.0419(18) -0.0002(14) 0.0030(13) -0.0097(13)
O10 0.057(2) 0.053(2) 0.0253(15) -0.0072(14) 0.0120(14) -0.0195(16)
O11 0.0310(17) 0.050(2) 0.0466(19) -0.0145(15) 0.0062(14) 0.0002(14)
O12 0.104(4) 0.203(7) 0.072(4) -0.042(4) 0.028(3) -0.090(5)
O14 0.255(8) 0.176(6) 0.213(7) 0.137(6) -0.119(6) -0.031(6)
O15 0.255(8) 0.176(6) 0.213(7) 0.137(6) -0.119(6) -0.031(6)
N1 0.0324(18) 0.0331(18) 0.0248(16) 0.0025(13) 0.0087(14) -0.0044(14)
N2 0.0281(17) 0.041(2) 0.0302(18) -0.0014(15) 0.0105(14) -0.0039(15)
N3 0.0315(17) 0.0251(16) 0.0231(15) -0.0014(12) 0.0065(13) -0.0010(13)
N4 0.0293(17) 0.0313(18) 0.0246(16) 0.0048(13) 0.0025(13) -0.0038(14)
N5 0.032(2) 0.037(2) 0.060(3) -0.0002(18) 0.0169(18) 0.0063(16)
N6 0.061(3) 0.0301(19) 0.0236(17) 0.0012(14) 0.0095(17) 0.0008(17)
N7 0.049(2) 0.034(2) 0.047(2) 0.0118(18) -0.0149(19) -0.0122(18)
N8 0.0415(19) 0.0273(17) 0.0219(15) 0.0014(13) 0.0120(14) -0.0053(14)
N9 0.0309(18) 0.040(2) 0.041(2) -0.0006(16) 0.0160(16) -0.0082(15)
N10 0.0242(16) 0.0316(17) 0.0243(16) 0.0038(13) 0.0040(13) -0.0037(13)
N11 0.0381(19) 0.0338(18) 0.0229(16) 0.0009(14) 0.0055(14) -0.0126(15)
N12 0.030(2) 0.050(2) 0.052(2) -0.006(2) 0.0046(18) 0.0016(17)
N13 0.045(2) 0.0311(19) 0.045(2) 0.0105(17) -0.0055(18) -0.0083(16)
N14 0.051(2) 0.053(2) 0.0276(19) 0.0111(17) 0.0012(17) -0.0115(19)
N15 0.036(2) 0.041(2) 0.040(2) -0.0097(17) 0.0106(16) -0.0060(16)
C1 0.041(2) 0.048(3) 0.030(2) 0.0040(19) 0.0133(19) -0.006(2)
C2 0.035(2) 0.049(3) 0.031(2) 0.0006(19) 0.0155(18) -0.0062(19)
C3 0.045(3) 0.031(2) 0.038(2) 0.0034(18) 0.013(2) -0.0061(19)
C4 0.037(2) 0.0242(19) 0.034(2) 0.0022(16) 0.0093(18) -0.0029(16)
C5 0.035(2) 0.038(2) 0.042(2) 0.0164(19) 0.0099(19) 0.0022(18)
C6 0.031(2) 0.038(2) 0.0272(19) 0.0076(17) 0.0039(16) -0.0015(17)
C7 0.032(2) 0.040(2) 0.039(2) -0.0068(19) 0.0136(18) -0.0033(18)
C8 0.037(3) 0.032(2) 0.079(4) 0.006(2) 0.017(3) 0.001(2)
C9 0.038(3) 0.043(3) 0.114(5) 0.017(3) 0.028(3) 0.005(2)
C10 0.048(4) 0.067(4) 0.179(9) 0.045(5) 0.051(5) 0.022(3)
C11 0.056(4) 0.061(4) 0.193(10) 0.055(5) 0.038(5) 0.019(3)
C12 0.066(4) 0.061(4) 0.142(7) 0.050(4) 0.043(5) 0.015(3)
C13 0.047(3) 0.047(3) 0.105(5) 0.021(3) 0.028(3) 0.010(2)
C14 0.093(8) 0.107(9) 0.61(4) 0.189(16) 0.054(14) 0.019(7)
C15 0.0245(18) 0.031(2) 0.0246(18) -0.0024(15) 0.0017(15) -0.0056(15)
C16 0.054(3) 0.050(3) 0.024(2) 0.0098(19) 0.0019(19) -0.010(2)
C17 0.131(6) 0.047(3) 0.030(3) 0.012(2) 0.006(3) -0.010(3)
C18 0.057(4) 0.131(6) 0.051(3) 0.050(4) 0.004(3) -0.023(4)
C19 0.053(3) 0.054(3) 0.025(2) 0.004(2) 0.005(2) 0.006(2)
C20 0.030(2) 0.033(2) 0.030(2) 0.0052(17) 0.0030(16) -0.0047(17)
C21 0.043(3) 0.034(2) 0.053(3) 0.011(2) -0.003(2) -0.008(2)
C22 0.055(3) 0.046(3) 0.056(3) 0.021(2) 0.008(3) -0.008(2)
C23 0.074(4) 0.039(3) 0.084(4) 0.010(3) 0.024(3) 0.008(3)
C24 0.057(3) 0.052(3) 0.083(4) 0.043(3) -0.015(3) -0.012(3)
C25 0.057(3) 0.035(2) 0.026(2) 0.0046(17) 0.017(2) -0.001(2)
C26 0.056(3) 0.041(3) 0.037(2) 0.0025(19) 0.024(2) -0.013(2)
C27 0.040(2) 0.032(2) 0.029(2) 0.0044(16) 0.0069(17) 0.0047(18)
C28 0.029(2) 0.038(2) 0.029(2) 0.0017(17) 0.0053(16) -0.0025(17)
C29 0.053(3) 0.028(2) 0.034(2) 0.0024(17) 0.014(2) -0.0097(19)
C30 0.050(3) 0.032(2) 0.025(2) -0.0039(16) 0.0100(18) -0.0095(19)
C31 0.030(2) 0.044(3) 0.044(3) -0.011(2) 0.0078(19) -0.0123(19)
C32 0.033(3) 0.048(3) 0.082(4) -0.008(3) 0.001(3) -0.008(2)
C33 0.025(2) 0.055(3) 0.107(5) -0.016(3) 0.014(3) -0.009(2)
C34 0.048(3) 0.058(4) 0.123(6) -0.027(4) 0.043(4) -0.022(3)
C35 0.061(4) 0.070(4) 0.120(7) 0.041(5) 0.035(4) 0.010(3)
C36 0.095(6) 0.086(5) 0.117(7) 0.028(5) 0.054(5) 0.026(5)
C37 0.064(4) 0.056(4) 0.103(6) 0.010(4) 0.011(4) 0.014(3)
C38 0.139(8) 0.073(5) 0.139(8) -0.033(5) 0.098(7) -0.023(5)
C39 0.035(2) 0.033(2) 0.0260(19) 0.0024(16) 0.0056(16) -0.0074(17)
C40 0.073(4) 0.034(2) 0.037(2) 0.011(2) 0.009(2) -0.006(2)
C41 0.112(6) 0.067(4) 0.088(5) 0.030(4) 0.052(5) 0.002(4)
C42 0.080(4) 0.033(3) 0.052(3) 0.008(2) 0.004(3) -0.006(3)
C43 0.092(5) 0.048(3) 0.065(4) 0.025(3) -0.001(3) 0.008(3)
C44 0.038(2) 0.045(3) 0.0232(19) 0.0009(18) -0.0003(17) -0.021(2)
C45 0.100(5) 0.066(4) 0.027(2) 0.010(2) 0.004(3) -0.039(3)
C46 0.161(8) 0.069(5) 0.045(3) 0.026(3) -0.011(4) -0.032(5)
C47 0.193(10) 0.079(5) 0.026(3) 0.015(3) -0.015(4) -0.060(6)
C48 0.115(7) 0.108(6) 0.083(5) 0.017(5) 0.041(5) -0.057(5)
C49 0.035(2) 0.039(2) 0.044(3) -0.006(2) 0.008(2) 0.0009(19)
C50 0.038(3) 0.063(4) 0.057(3) -0.013(3) 0.002(2) -0.011(2)
C51 0.065(3) 0.041(3) 0.045(3) -0.013(2) 0.024(3) -0.010(2)

loop_
_atom_type_symbol
_atom_type_description
_atom_type_scat_dispersion_real
_atom_type_scat_dispersion_imag
_atom_type_scat_source
C C 0.0033 0.0016 'International Tables Vol C Tables 4.2.6.8 and 6.1.1.4'
H H 0.0000 0.0000 'International Tables Vol C Tables 4.2.6.8 and 6.1.1.4'
N N 0.0061 0.0033 'International Tables Vol C Tables 4.2.6.8 and 6.1.1.4'
O O 0.0106 0.0060 'International Tables Vol C Tables 4.2.6.8 and 6.1.1.4'
K K 0.2009 0.2494 'International Tables Vol C Tables 4.2.6.8 and 6.1.1.4'
Mn Mn 0.3368 0.7283 'International Tables Vol C Tables 4.2.6.8 and 6.1.1.4'

loop_
_geom_angle_atom_site_label_1
_geom_angle_atom_site_label_2
_geom_angle_atom_site_label_3
_geom_angle
_geom_angle_site_symmetry_1
_geom_angle_site_symmetry_3
O1 Mn1 N4 101.02(14) . .
O1 Mn1 N3 97.71(13) . .
N4 Mn1 N3 121.45(14) . .
O1 Mn1 N2 96.38(15) . .
N4 Mn1 N2 117.97(14) . .
N3 Mn1 N2 114.22(14) . .
O1 Mn1 N1 177.01(14) . .
N4 Mn1 N1 81.72(13) . .
N3 Mn1 N1 81.74(13) . .
N2 Mn1 N1 81.22(15) . .
O1 Mn1 K4 65.42(9) . 1_655
N4 Mn1 K4 166.35(10) . 1_655
N3 Mn1 K4 61.69(10) . 1_655
N2 Mn1 K4 67.44(10) . 1_655
N1 Mn1 K4 111.86(10) . 1_655
O6 Mn2 N10 102.42(14) . .
O6 Mn2 N9 97.26(16) . .
N10 Mn2 N9 114.82(14) . .
O6 Mn2 N11 97.16(15) . .
N10 Mn2 N11 116.98(14) . .
N9 Mn2 N11 121.16(14) . .
O6 Mn2 N8 176.03(14) . .
N10 Mn2 N8 81.55(13) . .
N9 Mn2 N8 80.95(15) . .
N11 Mn2 N8 80.86(14) . .
O6 Mn2 K1 56.34(11) . 1_455
N10 Mn2 K1 156.79(10) . 1_455
N9 Mn2 K1 79.94(11) . 1_455
N11 Mn2 K1 62.53(11) . 1_455
N8 Mn2 K1 119.75(10) . 1_455
O14 K1 O2 115.9(3) . .
O14 K1 O12 81.5(3) . .
O2 K1 O12 86.89(16) . .
O14 K1 O6 98.0(2) . 1_655
O2 K1 O6 122.61(11) . 1_655
O12 K1 O6 145.74(15) . 1_655
O5 K2 O10 95.88(11) . .
O5 K2 O13 109.1(3) . .
O10 K2 O13 103.5(3) . .
O5 K2 O10 124.98(11) . 2_666
O10 K2 O10 84.07(12) . 2_666
O13 K2 O10 124.4(3) . 2_666
O9 K3 O4 99.35(10) . .
O9 K3 O11 98.32(11) . .
O4 K3 O11 141.44(12) . .
O9 K3 O4 151.10(11) . 2_777
O4 K3 O4 82.13(10) . 2_777
O11 K3 O4 97.99(10) . 2_777
O15 K4 O7 97.6(3) . .
O15 K4 O11 81.8(3) . 2_677
O7 K4 O11 73.16(11) . 2_677
O15 K4 N3 130.4(4) . 1_455
O7 K4 N3 128.34(12) . 1_455
O11 K4 N3 93.46(10) 2_677 1_455
Mn1 O1 N5 94.56(16) . .
Mn1 O1 N6 92.33(14) . .
N5 O1 N6 127.15(17) . .
Mn1 O1 N7 90.28(14) . .
N5 O1 N7 115.01(17) . .
N6 O1 N7 117.28(18) . .
Mn1 O1 K4 82.72(10) . 1_655
N5 O1 K4 64.59(11) . 1_655
N6 O1 K4 64.51(11) . 1_655
N7 O1 K4 172.90(14) . 1_655
C7 O2 K1 143.1(3) . .
C14 O3 C11 119.2(8) . .
C15 O4 K3 140.3(3) . .
C15 O4 K3 116.8(2) . 2_777
K3 O4 K3 97.87(10) . 2_777
C20 O5 K2 153.7(3) . .
Mn2 O6 N12 93.71(17) . .
Mn2 O6 N14 91.10(16) . .
N12 O6 N14 141.92(18) . .
Mn2 O6 N13 88.12(14) . .
N12 O6 N13 104.16(17) . .
N14 O6 N13 113.74(17) . .
Mn2 O6 K1 92.23(13) . 1_455
N12 O6 K1 75.59(12) . 1_455
N14 O6 K1 66.48(12) . 1_455
N13 O6 K1 179.58(17) . 1_455
C31 O7 K4 144.5(3) . .
C38 O8 C35 112.8(8) . .
C39 O9 K3 141.9(3) . .
C44 O10 K2 148.1(3) . .
C44 O10 K2 109.9(3) . 2_666
K2 O10 K2 95.93(11) . 2_666
C49 O11 K3 130.2(3) . .
C49 O11 K4 103.7(3) . 2_677
K3 O11 K4 112.30(12) . 2_677
C52 O12 K1 159.6(7) . .
C52 O12 K2 96.5(6) . 2_766
K1 O12 K2 103.5(2) . 2_766
C3 N1 C1 111.0(3) . .
C3 N1 C5 112.6(4) . .
C1 N1 C5 112.0(3) . .
C3 N1 Mn1 107.5(3) . .
C1 N1 Mn1 107.0(3) . .
C5 N1 Mn1 106.3(2) . .
C7 N2 C2 115.1(4) . .
C7 N2 Mn1 130.7(3) . .
C2 N2 Mn1 113.8(3) . .
C7 N2 K4 83.0(2) . 1_655
C2 N2 K4 123.9(3) . 1_655
Mn1 N2 K4 75.24(10) . 1_655
C15 N3 C4 114.7(3) . .
C15 N3 Mn1 128.4(3) . .
C4 N3 Mn1 113.8(2) . .
C15 N3 K4 88.0(2) . 1_655
C4 N3 K4 122.7(2) . 1_655
Mn1 N3 K4 80.22(11) . 1_655
C20 N4 C6 115.1(3) . .
C20 N4 Mn1 128.7(3) . .
C6 N4 Mn1 115.2(3) . .
C7 N5 C8 128.2(4) . .
C7 N5 O1 105.5(3) . .
C8 N5 O1 126.2(3) . .
C7 N5 K4 88.1(2) . 1_655
C8 N5 K4 114.6(3) . 1_655
O1 N5 K4 64.70(11) . 1_655
C15 N6 C16 125.8(4) . .
C15 N6 O1 102.8(3) . .
C16 N6 O1 126.2(3) . .
C15 N6 K4 83.4(3) . 1_655
C16 N6 K4 135.8(3) . 1_655
O1 N6 K4 63.26(11) . 1_655
C20 N7 C21 125.4(4) . .
C20 N7 O1 102.8(3) . .
C21 N7 O1 129.7(3) . .
C25 N8 C27 111.7(3) . .
C25 N8 C29 111.0(3) . .
C27 N8 C29 112.5(3) . .
C25 N8 Mn2 108.6(3) . .
C27 N8 Mn2 106.3(2) . .
C29 N8 Mn2 106.5(3) . .
C31 N9 C26 114.2(4) . .
C31 N9 Mn2 131.3(4) . .
C26 N9 Mn2 114.5(3) . .
C39 N10 C28 115.1(3) . .
C39 N10 Mn2 129.0(3) . .
C28 N10 Mn2 114.4(2) . .
C44 N11 C30 113.3(4) . .
C44 N11 Mn2 126.7(3) . .
C30 N11 Mn2 114.3(2) . .
C44 N11 K1 89.4(3) . 1_455
C30 N11 K1 127.7(3) . 1_455
Mn2 N11 K1 80.13(12) . 1_455
C31 N12 C32 127.6(5) . .
C31 N12 O6 104.9(3) . .
C32 N12 O6 127.5(4) . .
C31 N12 K1 96.6(3) . 1_455
C32 N12 K1 114.5(3) . 1_455
O6 N12 K1 54.79(11) . 1_455
C39 N13 C40 125.3(4) . .
C39 N13 O6 103.7(3) . .
C40 N13 O6 128.9(3) . .
C44 N14 C45 124.2(5) . .
C44 N14 O6 102.2(3) . .
C45 N14 O6 126.5(4) . .
C44 N14 K1 89.5(3) . 1_455
C45 N14 K1 136.6(4) . 1_455
O6 N14 K1 58.18(11) . 1_455
C49 N15 C50 122.8(5) . .
C49 N15 C51 120.5(4) . .
C50 N15 C51 116.2(4) . .
C52 N16 C54 126.8(9) . .
C52 N16 C53 112.2(7) . .
C54 N16 C53 120.9(8) . .
N1 C1 C2 111.0(4) . .
N2 C2 C1 109.3(3) . .
N1 C3 C4 111.3(3) . .
N3 C4 C3 108.6(3) . .
N1 C5 C6 110.6(4) . .
N4 C6 C5 108.1(3) . .
O2 C7 N2 124.5(5) . .
O2 C7 N5 123.0(4) . .
N2 C7 N5 112.5(4) . .
O2 C7 K4 127.5(3) . 1_655
N2 C7 K4 72.8(2) . 1_655
N5 C7 K4 67.4(2) . 1_655
C13 C8 N5 116.8(5) . .
C13 C8 C9 118.5(5) . .
N5 C8 C9 124.6(5) . .
C10 C9 C8 120.2(6) . .
C9 C10 C11 120.9(6) . .
C10 C11 C12 120.4(6) . .
C10 C11 O3 117.9(7) . .
C12 C11 O3 121.7(8) . .
C13 C12 C11 118.2(7) . .
C12 C13 C8 121.8(6) . .
O4 C15 N3 123.7(4) . .
O4 C15 N6 121.0(4) . .
N3 C15 N6 115.2(4) . .
O4 C15 K4 127.7(3) . 1_655
N3 C15 K4 67.2(2) . 1_655
N6 C15 K4 71.9(2) . 1_655
O4 C15 K3 44.06(19) . 2_777
N3 C15 K3 119.5(2) . 2_777
N6 C15 K3 103.5(2) . 2_777
K4 C15 K3 84.53(9) 1_655 2_777
N6 C16 C17 106.7(4) . .
N6 C16 C19 111.2(4) . .
C17 C16 C19 108.8(4) . .
N6 C16 C18 110.2(4) . .
C17 C16 C18 111.6(5) . .
C19 C16 C18 108.5(5) . .
C16 C19 K3 114.8(3) . 2_777
O5 C20 N4 122.8(4) . .
O5 C20 N7 121.8(4) . .
N4 C20 N7 115.4(4) . .
N7 C21 C22 110.5(4) . .
N7 C21 C24 105.3(4) . .
C22 C21 C24 109.3(5) . .
N7 C21 C23 111.3(5) . .
C22 C21 C23 110.6(4) . .
C24 C21 C23 109.7(5) . .
N8 C25 C26 110.4(4) . .
N9 C26 C25 109.3(3) . .
N8 C27 C28 110.2(3) . .
N10 C28 C27 108.0(3) . .
N8 C29 C30 110.3(3) . .
N11 C30 C29 108.2(3) . .
O7 C31 N9 124.1(5) . .
O7 C31 N12 123.2(5) . .
N9 C31 N12 112.8(4) . .
C33 C32 N12 126.2(7) . .
C33 C32 C37 118.9(6) . .
N12 C32 C37 114.9(6) . .
C32 C33 C34 117.9(7) . .
C35 C34 C33 117.6(7) . .
C36 C35 C34 125.7(7) . .
C36 C35 O8 113.9(8) . .
C34 C35 O8 120.4(7) . .
C35 C36 C37 116.5(9) . .
C36 C37 C32 123.3(8) . .
O9 C39 N10 124.1(4) . .
O9 C39 N13 121.2(4) . .
N10 C39 N13 114.7(4) . .
N13 C40 C41 111.0(5) . .
N13 C40 C42 111.5(4) . .
C41 C40 C42 110.6(5) . .
N13 C40 C43 105.7(4) . .
C41 C40 C43 109.5(5) . .
C42 C40 C43 108.3(5) . .
O10 C44 N11 123.8(5) . .
O10 C44 N14 121.7(4) . .
N11 C44 N14 114.4(4) . .
O10 C44 K2 49.1(2) . 2_666
N11 C44 K2 106.4(3) . 2_666
N14 C44 K2 112.2(3) . 2_666
O10 C44 K1 134.1(3) . 1_455
N11 C44 K1 66.5(3) . 1_455
N14 C44 K1 66.3(3) . 1_455
K2 C44 K1 85.19(10) 2_666 1_455
N14 C45 C48 110.8(5) . .
N14 C45 C47 110.6(5) . .
C48 C45 C47 113.4(7) . .
N14 C45 C46 104.9(6) . .
C48 C45 C46 109.1(6) . .
C47 C45 C46 107.7(6) . .
O11 C49 N15 126.1(5) . .
O11 C49 K4 55.0(2) . 2_677
N15 C49 K4 160.7(4) . 2_677
O12 C52 N16 126.6(10) . .
O12 C52 K2 62.1(6) . 2_766
N16 C52 K2 169.7(6) . 2_766
C55 O13 K2 155.9(5) . .
O13 C55 N17 126.0 . .
C55 N17 C57 121.8 . .
C55 N17 C56 120.5 . .
C57 N17 C56 117.7 . .

loop_
_geom_bond_atom_site_label_1
_geom_bond_atom_site_label_2
_geom_bond_distance
_geom_bond_site_symmetry_2
Mn1 O1 1.771(3) .
Mn1 N4 2.039(3) .
Mn1 N3 2.084(3) .
Mn1 N2 2.087(3) .
Mn1 N1 2.095(4) .
Mn1 K4 3.3291(11) 1_655
Mn2 O6 1.766(3) .
Mn2 N10 2.058(3) .
Mn2 N9 2.072(4) .
Mn2 N11 2.084(3) .
Mn2 N8 2.097(4) .
Mn2 K1 3.3850(12) 1_455
K1 O14 2.572(7) .
K1 O2 2.637(4) .
K1 O12 2.703(5) .
K1 O6 2.820(3) 1_655
K2 O5 2.533(3) .
K2 O10 2.604(4) .
K2 O13 2.606(11) .
K2 O10 2.653(3) 2_666
K3 O9 2.541(3) .
K3 O4 2.554(3) .
K3 O11 2.625(3) .
K3 O4 2.675(3) 2_777
K4 O15 2.458(7) .
K4 O7 2.579(4) .
K4 O11 2.769(3) 2_677
K4 N3 2.974(4) 1_455
O1 N5 2.613(5) .
O1 N6 2.701(5) .
O1 N7 2.732(5) .
O1 K4 3.052(3) 1_655
O2 C7 1.253(5) .
O3 C14 1.377(16) .
O3 C11 1.408(9) .
O4 C15 1.262(5) .
O4 K3 2.675(3) 2_777
O5 C20 1.265(5) .
O6 N12 2.629(6) .
O6 N14 2.730(6) .
O6 N13 2.779(5) .
O6 K1 2.820(3) 1_455
O7 C31 1.257(6) .
O8 C38 1.369(9) .
O8 C35 1.450(9) .
O9 C39 1.262(5) .
O10 C44 1.252(6) .
O10 K2 2.653(3) 2_666
O11 C49 1.228(6) .
O11 K4 2.769(3) 2_677
O12 C52 1.233(10) .
O12 K2 2.997(8) 2_766
N1 C3 1.481(5) .
N1 C1 1.481(5) .
N1 C5 1.491(6) .
N2 C7 1.364(6) .
N2 C2 1.455(6) .
N2 K4 3.179(4) 1_655
N3 C15 1.352(5) .
N3 C4 1.459(5) .
N3 K4 2.974(4) 1_655
N4 C20 1.357(5) .
N4 C6 1.462(5) .
N5 C7 1.372(7) .
N5 C8 1.403(6) .
N5 K4 3.049(4) 1_655
N6 C15 1.358(6) .
N6 C16 1.472(6) .
N6 K4 3.085(4) 1_655
N7 C20 1.361(6) .
N7 C21 1.473(6) .
N8 C25 1.484(5) .
N8 C27 1.485(6) .
N8 C29 1.490(5) .
N9 C31 1.347(6) .
N9 C26 1.462(6) .
N10 C39 1.348(5) .
N10 C28 1.467(5) .
N11 C44 1.358(5) .
N11 C30 1.467(6) .
N11 K1 3.048(4) 1_455
N12 C31 1.384(7) .
N12 C32 1.389(7) .
N12 K1 3.343(4) 1_455
N13 C39 1.375(6) .
N13 C40 1.462(6) .
N14 C44 1.361(7) .
N14 C45 1.469(6) .
N14 K1 3.043(5) 1_455
N15 C49 1.318(6) .
N15 C50 1.437(7) .
N15 C51 1.459(7) .
N16 C52 1.377(11) .
N16 C54 1.418(12) .
N16 C53 1.431(10) .
C1 C2 1.515(7) .
C3 C4 1.528(6) .
C5 C6 1.520(6) .
C7 K4 3.302(4) 1_655
C8 C13 1.392(8) .
C8 C9 1.406(8) .
C9 C10 1.363(9) .
C10 C11 1.389(11) .
C11 C12 1.398(10) .
C12 C13 1.389(9) .
C15 K4 3.225(4) 1_655
C15 K3 3.434(4) 2_777
C16 C17 1.502(8) .
C16 C19 1.525(6) .
C16 C18 1.550(9) .
C19 K3 3.400(6) 2_777
C21 C22 1.521(8) .
C21 C24 1.529(7) .
C21 C23 1.545(8) .
C25 C26 1.517(7) .
C27 C28 1.526(6) .
C29 C30 1.517(6) .
C32 C33 1.382(9) .
C32 C37 1.432(10) .
C33 C34 1.467(10) .
C34 C35 1.395(11) .
C35 C36 1.326(11) .
C36 C37 1.381(10) .
C40 C41 1.485(9) .
C40 C42 1.517(7) .
C40 C43 1.548(9) .
C44 K2 3.298(4) 2_666
C44 K1 3.323(5) 1_455
C45 C48 1.488(11) .
C45 C47 1.527(8) .
C45 C46 1.555(11) .
C49 K4 3.285(5) 2_677
C52 K2 3.368(10) 2_766
O13 C55 1.2164 .
C55 N17 1.3627 .
N17 C57 1.4498 .
N17 C56 1.4532 .
